data_4020476
loop_
_publ_author_name
'Chaomin Li'
'John A. Porco, Jr.'

_publ_section_title
;
Synthesis of the Epoxyquinol Dimer RKB-3564 D: Utilization of an Alkoxysilanol
to Promote [4+4] Dimerization
;
_journal_name_full 'Journal of Organic Chemistry'
_journal_page_first 6053
_journal_page_last 6065
_journal_paper_doi 10.1021/jo050897o
_journal_volume 70
_journal_year 2005
_chemical_formula_sum 'C34 H26 Br2 O11'
_chemical_formula_weight 770.37
_space_group_IT_number 19
_symmetry_cell_setting orthorhombic
_symmetry_space_group_name_Hall 'P 2ac 2ab'
_symmetry_space_group_name_H-M 'P 21 21 21'
_cell_angle_alpha 90.00
_cell_angle_beta 90.00
_cell_angle_gamma 90.00
_cell_formula_units_Z 4
_cell_length_a 8.0070(16)
_cell_length_b 10.307(2)
_cell_length_c 41.274(8)
_cell_measurement_temperature 173(2)
_cell_volume 3406.4(12)
_diffrn_ambient_temperature 173(2)
_exptl_crystal_density_diffrn 1.502
_cod_database_code 4020476

loop_
_symmetry_equiv_pos_as_xyz
'x, y, z'
'-x+1/2, -y, z+1/2'
'-x, y+1/2, -z+1/2'
'x+1/2, -y+1/2, -z'

loop_
_atom_site_label
_atom_site_type_symbol
_atom_site_fract_x
_atom_site_fract_y
_atom_site_fract_z
_atom_site_U_iso_or_equiv
_atom_site_adp_type
_atom_site_occupancy
_atom_site_symmetry_multiplicity
_atom_site_calc_flag
_atom_site_refinement_flags
_atom_site_disorder_assembly
_atom_site_disorder_group
Br1 Br 0.15128(17) 0.91235(11) 1.05820(2) 0.0660(4) Uani 1 1 d . . .
Br2 Br 1.07762(13) 0.68483(9) 0.79216(2) 0.0427(3) Uani 1 1 d . . .
O1 O 0.5537(9) 0.2461(7) 0.87151(16) 0.0463(19) Uani 1 1 d . . .
O2 O 0.3795(8) 0.5152(6) 0.83829(13) 0.0439(18) Uani 1 1 d . . .
O3 O 0.1736(7) 0.5719(5) 0.91748(12) 0.0266(15) Uani 1 1 d . . .
O4 O 0.0597(8) 0.7552(5) 0.89795(14) 0.0299(15) Uani 1 1 d . . .
O5 O -0.1359(8) 0.4155(6) 0.89603(13) 0.0362(16) Uani 1 1 d . . .
O6 O 0.1021(8) 0.1255(5) 0.90676(13) 0.0301(16) Uani 1 1 d . . .
O7 O 0.2138(6) 0.0970(5) 0.85427(13) 0.0258(14) Uani 1 1 d . . .
O8 O 0.4719(8) -0.0913(6) 0.90662(16) 0.0441(19) Uani 1 1 d . . .
O9 O 0.7181(7) -0.2549(6) 0.85123(17) 0.0429(19) Uani 1 1 d . . .
O10 O 0.7872(7) 0.0795(5) 0.82192(13) 0.0248(14) Uani 1 1 d . . .
O11 O 1.0004(7) 0.0211(6) 0.78943(14) 0.0311(16) Uani 1 1 d . . .
C1 C 0.4455(13) 0.3278(9) 0.87254(19) 0.028(2) Uani 1 1 d . . .
C2 C 0.4804(11) 0.4640(9) 0.8648(2) 0.030(3) Uani 1 1 d . . .
H2A H 0.5987 0.4944 0.8666 0.035 Uiso 1 1 calc R . .
C3 C 0.3464(13) 0.5601(9) 0.87030(19) 0.034(3) Uani 1 1 d . . .
H3A H 0.3850 0.6503 0.8751 0.040 Uiso 1 1 calc R . .
C4 C 0.1820(11) 0.5239(8) 0.8843(2) 0.027(2) Uani 1 1 d . . .
H4A H 0.0908 0.5645 0.8712 0.033 Uiso 1 1 calc R . .
C5 C 0.1524(12) 0.3782(8) 0.88658(18) 0.021(2) Uani 1 1 d . . .
C6 C -0.0214(12) 0.3370(10) 0.89491(18) 0.026(2) Uani 1 1 d . . .
C7 C -0.0481(11) 0.1935(9) 0.89938(19) 0.026(2) Uani 1 1 d . . .
H7A H -0.0955 0.1572 0.8789 0.031 Uiso 1 1 calc R . .
C8 C 0.2355(12) 0.1493(8) 0.8860(2) 0.027(2) Uani 1 1 d . . .
H8A H 0.3372 0.1083 0.8957 0.032 Uiso 1 1 calc R . .
C9 C 0.2718(11) 0.2912(8) 0.88130(19) 0.019(2) Uani 1 1 d . . .
C10 C 0.1095(11) 0.6945(9) 0.9207(2) 0.027(2) Uani 1 1 d . . .
C11 C 0.1125(12) 0.7401(9) 0.95399(19) 0.029(3) Uani 1 1 d . . .
C12 C 0.1297(14) 0.6588(10) 0.9799(2) 0.055(3) Uani 1 1 d . . .
H12A H 0.1381 0.5678 0.9766 0.066 Uiso 1 1 calc R . .
C13 C 0.1351(16) 0.7102(10) 1.0121(2) 0.064(4) Uani 1 1 d . . .
H13A H 0.1429 0.6542 1.0303 0.076 Uiso 1 1 calc R . .
C14 C 0.1290(13) 0.8414(10) 1.0159(2) 0.042(3) Uani 1 1 d . . .
C15 C 0.1112(13) 0.9235(9) 0.9905(2) 0.052(3) Uani 1 1 d . . .
H15A H 0.1030 1.0144 0.9940 0.062 Uiso 1 1 calc R . .
C16 C 0.1052(13) 0.8731(9) 0.9594(2) 0.045(3) Uani 1 1 d . . .
H16A H 0.0960 0.9305 0.9415 0.054 Uiso 1 1 calc R . .
C17 C 0.2581(11) -0.0389(8) 0.8526(2) 0.028(2) Uani 1 1 d . . .
H17A H 0.2014 -0.0787 0.8337 0.033 Uiso 1 1 calc R . .
H17B H 0.2176 -0.0833 0.8723 0.033 Uiso 1 1 calc R . .
C18 C 0.4458(12) -0.0597(8) 0.8495(2) 0.029(2) Uani 1 1 d . . .
C19 C 0.5308(12) -0.1000(9) 0.8802(3) 0.030(3) Uani 1 1 d . . .
C20 C 0.7006(12) -0.1576(9) 0.8767(2) 0.034(3) Uani 1 1 d . . .
H20A H 0.7670 -0.1709 0.8969 0.041 Uiso 1 1 calc R . .
C21 C 0.7943(12) -0.1303(8) 0.8468(2) 0.028(2) Uani 1 1 d . . .
H21A H 0.9187 -0.1271 0.8489 0.033 Uiso 1 1 calc R . .
C22 C 0.7202(11) -0.0522(8) 0.8201(2) 0.027(2) Uani 1 1 d . . .
H22A H 0.7515 -0.0916 0.7988 0.032 Uiso 1 1 calc R . .
C23 C 0.5304(11) -0.0365(8) 0.8217(2) 0.023(2) Uani 1 1 d . . .
C24 C 0.4503(11) 0.0120(8) 0.7924(2) 0.035(2) Uani 1 1 d . . .
H24A H 0.3320 0.0049 0.7920 0.042 Uiso 1 1 calc R . .
C25 C 0.5159(14) 0.0629(12) 0.7669(2) 0.063(4) Uani 1 1 d . . .
H25A H 0.6344 0.0670 0.7669 0.076 Uiso 1 1 calc R . .
C26 C 0.4338(14) 0.1166(13) 0.7371(2) 0.080(4) Uani 1 1 d . . .
H26A H 0.5192 0.1515 0.7225 0.120 Uiso 1 1 calc R . .
H26B H 0.3565 0.1861 0.7433 0.120 Uiso 1 1 calc R . .
H26C H 0.3719 0.0475 0.7261 0.120 Uiso 1 1 calc R . .
C27 C 0.9252(12) 0.1045(9) 0.8036(2) 0.023(2) Uani 1 1 d . . .
C28 C 0.9621(12) 0.2436(9) 0.80294(18) 0.020(2) Uani 1 1 d . . .
C29 C 0.8547(13) 0.3360(9) 0.81571(19) 0.033(3) Uani 1 1 d . . .
H29A H 0.7557 0.3086 0.8264 0.040 Uiso 1 1 calc R . .
C30 C 0.8894(14) 0.4685(9) 0.8131(2) 0.043(3) Uani 1 1 d . . .
H30A H 0.8170 0.5309 0.8226 0.052 Uiso 1 1 calc R . .
C31 C 1.0275(12) 0.5064(9) 0.7969(2) 0.032(3) Uani 1 1 d . . .
C32 C 1.1422(12) 0.4167(10) 0.78470(19) 0.038(3) Uani 1 1 d . . .
H32A H 1.2432 0.4446 0.7749 0.046 Uiso 1 1 calc R . .
C33 C 1.1038(11) 0.2836(8) 0.7874(2) 0.030(2) Uani 1 1 d . . .
H33A H 1.1773 0.2210 0.7783 0.036 Uiso 1 1 calc R . .
C34 C -0.1697(11) 0.1672(9) 0.9266(2) 0.042(3) Uani 1 1 d . . .
H34A H -0.1871 0.0734 0.9287 0.064 Uiso 1 1 calc R . .
H34B H -0.2764 0.2097 0.9219 0.064 Uiso 1 1 calc R . .
H34C H -0.1243 0.2014 0.9469 0.064 Uiso 1 1 calc R . .
C1S C -0.019(4) 1.346(3) 1.0111(7) 0.239(11) Uiso 1 1 d . . .
C2S C 0.130(3) 1.242(2) 0.9987(5) 0.169(7) Uiso 1 1 d . . .
C3S C 0.265(4) 1.320(3) 0.9777(7) 0.246(12) Uiso 1 1 d . . .
C4S C 0.387(3) 1.244(2) 0.9692(5) 0.147(7) Uiso 1 1 d . . .

loop_
_atom_site_aniso_label
_atom_site_aniso_U_11
_atom_site_aniso_U_22
_atom_site_aniso_U_33
_atom_site_aniso_U_23
_atom_site_aniso_U_13
_atom_site_aniso_U_12
Br1 0.1076(11) 0.0556(8) 0.0348(6) -0.0181(6) -0.0104(7) 0.0107(8)
Br2 0.0607(8) 0.0252(6) 0.0422(6) 0.0024(5) 0.0016(6) -0.0082(6)
O1 0.025(5) 0.040(4) 0.074(5) -0.016(4) 0.002(4) 0.004(4)
O2 0.047(5) 0.051(4) 0.034(4) 0.007(3) 0.020(4) -0.009(4)
O3 0.035(4) 0.021(4) 0.024(3) -0.005(3) -0.010(3) 0.007(3)
O4 0.032(4) 0.029(4) 0.029(4) 0.004(3) -0.003(3) 0.008(3)
O5 0.024(4) 0.032(4) 0.052(4) -0.010(3) 0.002(3) 0.007(4)
O6 0.022(4) 0.036(4) 0.032(3) 0.005(3) 0.005(3) 0.003(3)
O7 0.022(4) 0.014(4) 0.042(4) -0.005(3) -0.002(3) 0.006(3)
O8 0.039(5) 0.051(5) 0.042(4) 0.016(4) 0.015(4) 0.014(4)
O9 0.029(4) 0.017(4) 0.083(5) 0.007(4) 0.006(4) 0.007(3)
O10 0.022(4) 0.015(4) 0.037(4) -0.002(3) 0.003(3) -0.005(3)
O11 0.033(4) 0.020(4) 0.040(4) -0.004(3) 0.005(3) 0.007(3)
C1 0.028(7) 0.021(6) 0.035(5) -0.014(5) 0.008(5) -0.004(6)
C2 0.010(6) 0.035(7) 0.043(6) -0.018(5) -0.007(5) -0.005(5)
C3 0.054(7) 0.024(6) 0.024(5) -0.001(4) 0.004(5) -0.009(6)
C4 0.024(7) 0.030(6) 0.027(5) 0.011(4) -0.014(5) -0.008(5)
C5 0.023(7) 0.021(6) 0.019(5) -0.001(4) -0.013(4) 0.006(5)
C6 0.020(7) 0.041(8) 0.015(5) -0.008(5) 0.004(4) 0.004(6)
C7 0.027(7) 0.027(6) 0.025(5) 0.003(4) -0.005(5) -0.005(6)
C8 0.026(7) 0.032(7) 0.022(5) -0.001(5) -0.004(5) 0.016(5)
C9 0.015(6) 0.015(6) 0.028(5) -0.002(4) 0.004(4) -0.006(5)
C10 0.034(7) 0.026(6) 0.021(5) 0.002(5) -0.004(5) -0.007(6)
C11 0.044(7) 0.021(6) 0.024(5) 0.000(5) 0.008(5) 0.000(5)
C12 0.104(10) 0.024(6) 0.037(7) -0.009(5) -0.009(6) 0.008(6)
C13 0.116(11) 0.036(8) 0.039(6) 0.014(5) -0.012(7) 0.027(7)
C14 0.057(8) 0.044(8) 0.026(6) 0.001(5) -0.001(5) 0.010(6)
C15 0.075(9) 0.023(6) 0.058(7) -0.017(6) -0.002(6) 0.023(7)
C16 0.056(8) 0.021(7) 0.057(7) -0.003(5) -0.021(6) 0.006(6)
C17 0.026(7) 0.020(6) 0.037(6) -0.005(4) -0.006(5) -0.002(5)
C18 0.026(7) 0.011(5) 0.049(7) -0.010(5) -0.008(6) 0.005(5)
C19 0.024(7) 0.015(6) 0.050(8) 0.003(5) -0.004(6) -0.012(5)
C20 0.025(7) 0.019(6) 0.059(7) -0.002(5) -0.004(5) -0.005(5)
C21 0.022(6) 0.009(5) 0.052(6) 0.006(4) 0.005(5) -0.001(5)
C22 0.015(6) 0.027(6) 0.039(6) -0.001(5) 0.002(4) -0.003(5)
C23 0.029(7) 0.014(5) 0.024(5) -0.013(4) -0.001(5) -0.002(4)
C24 0.021(6) 0.059(7) 0.024(6) -0.016(6) -0.007(5) 0.007(5)
C25 0.056(9) 0.103(11) 0.030(7) -0.011(7) 0.000(6) 0.032(8)
C26 0.055(8) 0.142(12) 0.043(7) -0.004(7) 0.013(6) 0.012(8)
C27 0.016(6) 0.023(6) 0.030(5) 0.000(5) 0.001(5) 0.007(6)
C28 0.025(7) 0.024(6) 0.011(5) 0.002(4) 0.001(4) 0.005(5)
C29 0.034(7) 0.033(7) 0.034(5) 0.001(5) -0.006(5) -0.004(6)
C30 0.057(9) 0.027(7) 0.046(6) -0.001(5) 0.014(6) 0.002(6)
C31 0.035(7) 0.031(6) 0.031(6) -0.005(5) -0.006(5) -0.006(6)
C32 0.044(7) 0.039(7) 0.032(5) -0.001(5) 0.003(5) -0.013(6)
C33 0.032(7) 0.023(6) 0.035(6) 0.003(4) 0.009(5) 0.005(5)
C34 0.032(7) 0.044(7) 0.051(6) 0.009(5) 0.013(5) 0.009(6)

loop_
_geom_bond_atom_site_label_1
_geom_bond_atom_site_label_2
_geom_bond_distance
_geom_bond_site_symmetry_2
_geom_bond_publ_flag
Br1 C14 1.899(9) . ?
Br2 C31 1.893(9) . ?
O1 C1 1.209(10) . ?
O2 C3 1.425(10) . ?
O2 C2 1.459(11) . ?
O3 C10 1.371(10) . ?
O3 C4 1.456(9) . ?
O4 C10 1.198(9) . ?
O5 C6 1.224(9) . ?
O6 C8 1.391(10) . ?
O6 C7 1.425(10) . ?
O7 C8 1.428(9) . ?
O7 C17 1.446(9) . ?
O8 C19 1.190(10) . ?
O9 C21 1.434(10) . ?
O9 C20 1.459(11) . ?
O10 C27 1.364(10) . ?
O10 C22 1.462(10) . ?
O11 C27 1.201(9) . ?
C1 C2 1.466(12) . ?
C1 C9 1.486(12) . ?
C2 C3 1.478(12) . ?
C3 C4 1.486(12) . ?
C4 C5 1.523(12) . ?
C5 C9 1.329(11) . ?
C5 C6 1.495(12) . ?
C6 C7 1.506(13) . ?
C7 C34 1.511(11) . ?
C8 C9 1.503(12) . ?
C10 C11 1.451(11) . ?
C11 C12 1.367(12) . ?
C11 C16 1.390(11) . ?
C12 C13 1.429(13) . ?
C13 C14 1.363(13) . ?
C14 C15 1.355(12) . ?
C15 C16 1.387(12) . ?
C17 C18 1.524(12) . ?
C18 C23 1.351(12) . ?
C18 C19 1.500(12) . ?
C19 C20 1.491(13) . ?
C20 C21 1.470(12) . ?
C21 C22 1.489(11) . ?
C22 C23 1.530(12) . ?
C23 C24 1.459(12) . ?
C24 C25 1.288(13) . ?
C25 C26 1.498(14) . ?
C27 C28 1.464(12) . ?
C28 C33 1.367(11) . ?
C28 C29 1.387(12) . ?
C29 C30 1.398(12) . ?
C30 C31 1.350(12) . ?
C31 C32 1.398(12) . ?
C32 C33 1.410(12) . ?
C1S C4S 1.45(3) 4_477 ?
C1S C2S 1.69(3) . ?
C2S C3S 1.60(3) . ?
C3S C4S 1.30(3) . ?
C4S C1S 1.45(3) 4_577 ?
